data_7126897
loop_
_publ_author_name
'Ou, Xiao'
'Li, Xizhen'
'Rong, Haowei'
'Yu, Lian'
'Lu, Ming'

_publ_section_title
;
 A general method for cultivating single crystals from melt microdroplets.
;
_journal_issue 69
_journal_name_full 'Chemical communications (Cambridge, England)'
_journal_page_first 9950
_journal_page_last 9953
_journal_paper_doi 10.1039/d0cc03157g
_journal_volume 56
_journal_year 2020
_chemical_formula_moiety 'C21 H19 F N6 O2'
_chemical_formula_sum 'C21 H19 F N6 O2'
_chemical_formula_weight 406.42
_chemical_name_common Lorlatinib
_space_group_crystal_system orthorhombic
_space_group_IT_number 61
_space_group_name_Hall '-P 2ac 2ab'
_space_group_name_H-M_alt 'P b c a'
_atom_sites_solution_hydrogens mixed
_atom_sites_solution_primary dual
_audit_creation_date 2020-06-27
_audit_creation_method
;
Olex2 1.3
(compiled 2020.02.04 svn.rd84adfe8 for OlexSys, GUI svn.r6032)
;
_audit_update_record
;
2020-06-27 deposited with the CCDC.	2020-07-13 downloaded from the CCDC.
;
_cell_angle_alpha 90
_cell_angle_beta 90
_cell_angle_gamma 90
_cell_formula_units_Z 8
_cell_length_a 13.16690(10)
_cell_length_b 15.49550(10)
_cell_length_c 18.85980(10)
_cell_measurement_reflns_used 17053
_cell_measurement_temperature 297.99(15)
_cell_measurement_theta_max 76.7220
_cell_measurement_theta_min 4.6850
_cell_volume 3847.92(4)
_computing_cell_refinement 'CrysAlisPro 1.171.40.54a (Rigaku OD, 2019)'
_computing_data_collection 'CrysAlisPro 1.171.40.54a (Rigaku OD, 2019)'
_computing_data_reduction 'CrysAlisPro 1.171.40.54a (Rigaku OD, 2019)'
_computing_molecular_graphics 'Olex2 1.3 (Dolomanov et al., 2009)'
_computing_publication_material 'Olex2 1.3 (Dolomanov et al., 2009)'
_computing_structure_refinement 'SHELXL 2018/3 (Sheldrick, 2015)'
_computing_structure_solution 'SHELXT 2018/2 (Sheldrick, 2018)'
_diffrn_ambient_environment air
_diffrn_ambient_temperature 297.99(15)
_diffrn_detector 'CCD plate'
_diffrn_detector_area_resol_mean 10.0000
_diffrn_detector_type HyPix
_diffrn_measured_fraction_theta_full 1.000
_diffrn_measured_fraction_theta_max 0.991
_diffrn_measurement_details
;
List of Runs (angles in degrees, time in seconds):

  # Type    Start    End  Width  t~exp~   \w     \q     \k     \f   Frames
#--------------------------------------------------------------------------
  1  \w    -27.00  61.00   0.50    3.94    --   46.62 -38.00 120.00  176
  2  \w     89.00 178.00   0.50   15.76    --  107.00  15.00  20.00  178
  3  \w     89.00 178.00   0.50   15.76    --  107.00  15.00  90.00  178
  4  \w     83.00 178.00   0.50   15.76    --  107.00  77.00-120.00  190
  5  \w     62.00 120.00   0.50    3.94    --   46.62 145.00-109.00  116
  6  \w     34.00 112.00   0.50   15.76    --  107.00-112.00  88.00  156
  7  \w     34.00 131.00   0.50   15.76    --  107.00 -77.00 120.00  194
  8  \w     34.00 125.00   0.50   15.76    --  107.00 -61.00 -90.00  182
  9  \w     34.00 109.00   0.50   15.76    --  107.00 -94.00  90.00  150
 10  \w     34.00 117.00   0.50   15.76    --  107.00-125.00  90.00  166
 11  \w     34.00 131.00   0.50   15.76    --  107.00 -77.00 150.00  194
 12  \w    -28.00  64.00   0.50    3.94    --   46.62 -15.00-149.00  184
 13  \w     32.00 123.00   0.50   15.76    --  107.00 -30.00-150.00  182
 14  \w     23.00 120.00   0.50    3.94    --   46.62  77.00-150.00  194
 15  \w   -119.00 -71.00   0.50    3.94    --  -46.62-125.00 120.00   96
 16  \w   -119.00 -71.00   0.50    3.94    --  -46.62-125.00-150.00   96
 17  \w   -130.00 -27.00   0.50   15.76    -- -100.00 145.00-109.00  206
;
_diffrn_measurement_device 'four-circle diffractometer'
_diffrn_measurement_device_type 'XtaLAB Synergy R, DW system, HyPix'
_diffrn_measurement_method '\w scans'
_diffrn_orient_matrix_type 'CrysAlisPro convention (1999,Acta A55,543-557)'
_diffrn_orient_matrix_UB_11 -0.0842203000
_diffrn_orient_matrix_UB_12 0.0685322000
_diffrn_orient_matrix_UB_13 -0.0068296000
_diffrn_orient_matrix_UB_21 -0.0808305000
_diffrn_orient_matrix_UB_22 -0.0695423000
_diffrn_orient_matrix_UB_23 0.0150619000
_diffrn_orient_matrix_UB_31 0.0079794000
_diffrn_orient_matrix_UB_32 0.0188981000
_diffrn_orient_matrix_UB_33 0.0799679000
_diffrn_radiation_monochromator mirror
_diffrn_radiation_probe x-ray
_diffrn_radiation_type 'Cu K\a'
_diffrn_radiation_wavelength 1.54184
_diffrn_reflns_av_R_equivalents 0.0275
_diffrn_reflns_av_unetI/netI 0.0164
_diffrn_reflns_Laue_measured_fraction_full 1.000
_diffrn_reflns_Laue_measured_fraction_max 0.991
_diffrn_reflns_limit_h_max 16
_diffrn_reflns_limit_h_min -16
_diffrn_reflns_limit_k_max 19
_diffrn_reflns_limit_k_min -19
_diffrn_reflns_limit_l_max 23
_diffrn_reflns_limit_l_min -17
_diffrn_reflns_number 36896
_diffrn_reflns_point_group_measured_fraction_full 1.000
_diffrn_reflns_point_group_measured_fraction_max 0.991
_diffrn_reflns_theta_full 67.684
_diffrn_reflns_theta_max 76.997
_diffrn_reflns_theta_min 4.689
_diffrn_source 'Rotating-anode X-ray tube'
_diffrn_source_type 'Rigaku (Cu) X-ray Source'
_exptl_absorpt_coefficient_mu 0.841
_exptl_absorpt_correction_T_max 1.00000
_exptl_absorpt_correction_T_min 0.70242
_exptl_absorpt_correction_type multi-scan
_exptl_absorpt_process_details
;
CrysAlisPro 1.171.40.54a (Rigaku Oxford Diffraction, 2019)
Empirical absorption correction using spherical harmonics,
 implemented in SCALE3 ABSPACK scaling algorithm.
;
_exptl_crystal_colour 'clear light colourless'
_exptl_crystal_colour_lustre clear
_exptl_crystal_density_diffrn 1.403
_exptl_crystal_description block
_exptl_crystal_F_000 1696
_exptl_crystal_size_max 0.17
_exptl_crystal_size_mid 0.1
_exptl_crystal_size_min 0.05
_refine_diff_density_max 0.306
_refine_diff_density_min -0.346
_refine_diff_density_rms 0.035
_refine_ls_extinction_method none
_refine_ls_goodness_of_fit_ref 1.061
_refine_ls_hydrogen_treatment constr
_refine_ls_matrix_type full
_refine_ls_number_parameters 275
_refine_ls_number_reflns 4036
_refine_ls_number_restraints 0
_refine_ls_restrained_S_all 1.061
_refine_ls_R_factor_all 0.0500
_refine_ls_R_factor_gt 0.0422
_refine_ls_shift/su_max 0.000
_refine_ls_shift/su_mean 0.000
_refine_ls_structure_factor_coef Fsqd
_refine_ls_weighting_details 'w=1/[\s^2^(Fo^2^)+(0.0668P)^2^+0.9995P] where P=(Fo^2^+2Fc^2^)/3'
_refine_ls_weighting_scheme calc
_refine_ls_wR_factor_gt 0.1231
_refine_ls_wR_factor_ref 0.1302
_reflns_Friedel_coverage 0.000
_reflns_number_gt 3345
_reflns_number_total 4036
_reflns_threshold_expression 'I > 2\s(I)'
_cod_data_source_file d0cc03157g2.cif
_cod_data_source_block '_Lorlatinib-298k-XOu'
_cod_depositor_comments 'Adding full bibliography for 7126896--7126915.cif.'
_cod_database_code 7126897
_shelx_shelxl_version_number 2018/3
_shelx_space_group_comment
;
The symmetry employed for this shelxl refinement is uniquely defined
by the following loop, which should always be used as a source of
symmetry information in preference to the above space-group names.
They are only intended as comments.
;
_reflns_odcompleteness_completeness 100.00
_reflns_odcompleteness_iscentric 1
_reflns_odcompleteness_theta 71.98
_olex2_refinement_description
;
1. Fixed Uiso
 At 1.2 times of:
  All C(H) groups, All C(H,H) groups, All N(H,H) groups
 At 1.5 times of:
  All C(H,H,H) groups
2.a Rotating group:
 N007(H00A,H00B)
2.b Ternary CH refined with riding coordinates:
 C00J(H00J)
2.c Secondary CH2 refined with riding coordinates:
 C00K(H00D,H00E)
2.d Aromatic/amide H refined with riding coordinates:
 C00C(H00C), C00M(H00M), C00O(H00O), C00Q(H00Q), C00R(H00R)
2.e Idealised Me refined as rotating group:
 C00S(H00F,H00G,H00H), C00T(H00I,H00K,H00L), C00U(H00N,H00P,H00S)
;
_olex2_submission_special_instructions 'No special instructions were received'
_oxdiff_exptl_absorpt_empirical_details
;
Empirical correction (ABSPACK) includes:
- Absorption correction using spherical harmonics
- Frame scaling
;
_oxdiff_exptl_absorpt_empirical_full_max 1.354
_oxdiff_exptl_absorpt_empirical_full_min 0.787

loop_
_space_group_symop_operation_xyz
'x, y, z'
'-x+1/2, -y, z+1/2'
'-x, y+1/2, -z+1/2'
'x+1/2, -y+1/2, -z'
'-x, -y, -z'
'x-1/2, y, -z-1/2'
'x, -y-1/2, z-1/2'
'-x-1/2, y-1/2, z'

loop_
_atom_site_label
_atom_site_type_symbol
_atom_site_fract_x
_atom_site_fract_y
_atom_site_fract_z
_atom_site_U_iso_or_equiv
_atom_site_adp_type
_atom_site_occupancy
_atom_site_site_symmetry_order
_atom_site_calc_flag
_atom_site_refinement_flags_posn
_atom_site_refinement_flags_adp
_atom_site_refinement_flags_occupancy
_atom_site_disorder_assembly
_atom_site_disorder_group
O001 O 0.31373(9) 0.64426(7) 0.31732(6) 0.0542(3) Uani 1 1 d . . . . .
O002 O 0.25279(9) 0.36346(8) 0.28268(7) 0.0603(3) Uani 1 1 d . . . . .
F003 F 0.43521(13) 0.62422(9) 0.05861(7) 0.0962(5) Uani 1 1 d . . . . .
N004 N 0.41933(10) 0.35533(8) 0.31140(7) 0.0485(3) Uani 1 1 d . . . . .
N005 N 0.64810(11) 0.33188(9) 0.38995(8) 0.0541(3) Uani 1 1 d . . . . .
N006 N 0.69818(11) 0.36499(9) 0.44493(8) 0.0543(3) Uani 1 1 d . . . . .
N007 N 0.38961(12) 0.78417(9) 0.38347(9) 0.0625(4) Uani 1 1 d . . . . .
H00A H 0.325706 0.775265 0.376128 0.075 Uiso 1 1 d R U . . .
H00B H 0.396695 0.811814 0.422949 0.075 Uiso 1 1 d R U . . .
C008 C 0.54259(11) 0.55292(9) 0.40208(8) 0.0432(3) Uani 1 1 d . . . . .
C009 C 0.40218(11) 0.63348(10) 0.35442(8) 0.0430(3) Uani 1 1 d . . . . .
C00A C 0.59677(11) 0.47031(10) 0.40829(8) 0.0438(3) Uani 1 1 d . . . . .
N00B N 0.52529(12) 0.70493(10) 0.42535(11) 0.0715(5) Uani 1 1 d . . . . .
C00C C 0.45229(11) 0.55712(10) 0.36320(8) 0.0450(3) Uani 1 1 d . . . . .
H00C H 0.425975 0.507127 0.343028 0.054 Uiso 1 1 calc R U . . .
C00D C 0.34099(12) 0.38618(10) 0.27240(8) 0.0468(3) Uani 1 1 d . . . . .
C00E C 0.33293(12) 0.53754(10) 0.22200(8) 0.0474(3) Uani 1 1 d . . . . .
C00F C 0.58645(12) 0.39468(10) 0.36657(8) 0.0461(3) Uani 1 1 d . . . . .
C00G C 0.36444(12) 0.45175(10) 0.21539(8) 0.0467(3) Uani 1 1 d . . . . .
C00H C 0.67090(12) 0.44813(11) 0.45744(8) 0.0482(4) Uani 1 1 d . . . . .
C00I C 0.43993(12) 0.70782(10) 0.38832(9) 0.0487(4) Uani 1 1 d . . . . .
C00J C 0.27047(12) 0.56795(11) 0.28465(9) 0.0504(4) Uani 1 1 d . . . . .
H00J H 0.267049 0.521625 0.319938 0.060 Uiso 1 1 calc R U . . .
C00K C 0.52706(13) 0.37610(10) 0.30009(9) 0.0492(4) Uani 1 1 d . . . . .
H00D H 0.531328 0.426017 0.269190 0.059 Uiso 1 1 calc R U . . .
H00E H 0.558874 0.328102 0.275665 0.059 Uiso 1 1 calc R U . . .
N00L N 0.76497(15) 0.53635(14) 0.55180(9) 0.0792(5) Uani 1 1 d . . . . .
C00M C 0.41526(15) 0.42508(12) 0.15486(9) 0.0578(4) Uani 1 1 d . . . . .
H00M H 0.433957 0.367480 0.150219 0.069 Uiso 1 1 calc R U . . .
C00N C 0.72114(13) 0.49733(13) 0.51049(9) 0.0566(4) Uani 1 1 d . . . . .
C00O C 0.35780(15) 0.59571(11) 0.16814(9) 0.0582(4) Uani 1 1 d . . . . .
H00O H 0.338900 0.653384 0.171628 0.070 Uiso 1 1 calc R U . . .
C00P C 0.41045(17) 0.56677(13) 0.11001(10) 0.0649(5) Uani 1 1 d . . . . .
C00Q C 0.43852(17) 0.48242(14) 0.10148(10) 0.0671(5) Uani 1 1 d . . . . .
H00Q H 0.472330 0.464311 0.060819 0.080 Uiso 1 1 calc R U . . .
C00R C 0.57494(15) 0.62923(12) 0.43085(12) 0.0662(5) Uani 1 1 d . . . . .
H00R H 0.635656 0.628773 0.456043 0.079 Uiso 1 1 calc R U . . .
C00S C 0.39776(16) 0.29083(12) 0.36609(11) 0.0664(5) Uani 1 1 d . . . . .
H00F H 0.391972 0.318793 0.411329 0.100 Uiso 1 1 calc R U . . .
H00G H 0.451971 0.249445 0.367646 0.100 Uiso 1 1 calc R U . . .
H00H H 0.335187 0.261949 0.355148 0.100 Uiso 1 1 calc R U . . .
C00T C 0.77039(16) 0.31276(14) 0.48454(12) 0.0717(5) Uani 1 1 d . . . . .
H00I H 0.737583 0.261044 0.500704 0.108 Uiso 1 1 calc R U . . .
H00K H 0.794712 0.344904 0.524604 0.108 Uiso 1 1 calc R U . . .
H00L H 0.826518 0.297853 0.454448 0.108 Uiso 1 1 calc R U . . .
C00U C 0.16357(15) 0.59310(14) 0.26323(12) 0.0715(5) Uani 1 1 d . . . . .
H00N H 0.124348 0.605580 0.304894 0.107 Uiso 1 1 calc R U . . .
H00P H 0.132641 0.546336 0.237764 0.107 Uiso 1 1 calc R U . . .
H00S H 0.166004 0.643311 0.233461 0.107 Uiso 1 1 calc R U . . .

loop_
_atom_site_aniso_label
_atom_site_aniso_U_11
_atom_site_aniso_U_22
_atom_site_aniso_U_33
_atom_site_aniso_U_23
_atom_site_aniso_U_13
_atom_site_aniso_U_12
O001 0.0497(6) 0.0496(6) 0.0634(7) -0.0136(5) -0.0166(5) 0.0062(5)
O002 0.0532(7) 0.0664(7) 0.0613(7) 0.0042(6) -0.0021(5) -0.0157(6)
F003 0.1395(13) 0.0846(8) 0.0643(7) 0.0248(6) 0.0141(8) -0.0184(8)
N004 0.0534(7) 0.0439(6) 0.0481(7) 0.0029(5) 0.0013(6) -0.0089(5)
N005 0.0556(8) 0.0494(7) 0.0574(8) 0.0033(6) 0.0041(6) 0.0053(6)
N006 0.0521(8) 0.0562(8) 0.0545(8) 0.0080(6) 0.0001(6) 0.0095(6)
N007 0.0562(8) 0.0444(7) 0.0868(11) -0.0085(7) -0.0131(8) 0.0021(6)
C008 0.0418(7) 0.0457(8) 0.0420(7) -0.0001(6) 0.0004(6) -0.0008(6)
C009 0.0409(7) 0.0468(8) 0.0414(7) -0.0041(6) -0.0018(6) -0.0001(6)
C00A 0.0414(7) 0.0471(8) 0.0430(7) 0.0028(6) 0.0028(6) -0.0006(6)
N00B 0.0625(9) 0.0492(8) 0.1029(13) -0.0170(8) -0.0324(9) 0.0024(7)
C00C 0.0446(8) 0.0446(7) 0.0458(8) -0.0069(6) -0.0037(6) -0.0008(6)
C00D 0.0537(9) 0.0439(7) 0.0426(7) -0.0065(6) 0.0014(6) -0.0074(6)
C00E 0.0490(8) 0.0477(8) 0.0456(8) -0.0031(6) -0.0076(6) -0.0048(6)
C00F 0.0460(8) 0.0444(7) 0.0480(8) 0.0035(6) 0.0046(6) 0.0008(6)
C00G 0.0522(8) 0.0471(8) 0.0407(7) -0.0024(6) -0.0025(6) -0.0066(6)
C00H 0.0461(8) 0.0538(9) 0.0449(8) 0.0047(6) 0.0024(6) 0.0034(6)
C00I 0.0446(8) 0.0433(8) 0.0583(9) -0.0035(7) -0.0040(7) -0.0033(6)
C00J 0.0490(8) 0.0496(8) 0.0526(8) -0.0092(7) -0.0073(7) -0.0029(7)
C00K 0.0523(9) 0.0468(8) 0.0485(8) -0.0029(6) 0.0048(7) -0.0021(6)
N00L 0.0798(12) 0.0979(14) 0.0599(9) -0.0058(9) -0.0153(9) -0.0045(10)
C00M 0.0734(11) 0.0552(9) 0.0448(8) -0.0038(7) 0.0040(8) 0.0028(8)
C00N 0.0537(9) 0.0692(10) 0.0470(9) 0.0043(8) -0.0036(7) 0.0059(8)
C00O 0.0689(11) 0.0503(9) 0.0553(9) 0.0037(7) -0.0087(8) -0.0043(8)
C00P 0.0817(13) 0.0655(11) 0.0474(9) 0.0125(8) -0.0013(8) -0.0129(9)
C00Q 0.0828(13) 0.0758(12) 0.0426(8) 0.0011(8) 0.0107(8) 0.0001(10)
C00R 0.0585(10) 0.0532(9) 0.0868(13) -0.0115(9) -0.0303(10) 0.0029(8)
C00S 0.0747(12) 0.0570(10) 0.0675(11) 0.0175(9) -0.0040(9) -0.0183(9)
C00T 0.0688(11) 0.0702(12) 0.0760(12) 0.0153(10) -0.0062(10) 0.0230(10)
C00U 0.0523(10) 0.0828(13) 0.0792(13) -0.0223(11) -0.0162(9) 0.0022(9)

loop_
_atom_type_symbol
_atom_type_description
_atom_type_scat_dispersion_real
_atom_type_scat_dispersion_imag
_atom_type_scat_source
C C 0.0181 0.0091 'International Tables Vol C Tables 4.2.6.8 and 6.1.1.4'
H H 0.0000 0.0000 'International Tables Vol C Tables 4.2.6.8 and 6.1.1.4'
O O 0.0492 0.0322 'International Tables Vol C Tables 4.2.6.8 and 6.1.1.4'
N N 0.0311 0.0180 'International Tables Vol C Tables 4.2.6.8 and 6.1.1.4'
F F 0.0727 0.0534 'International Tables Vol C Tables 4.2.6.8 and 6.1.1.4'

loop_
_geom_angle_atom_site_label_1
_geom_angle_atom_site_label_2
_geom_angle_atom_site_label_3
_geom_angle
_geom_angle_site_symmetry_1
_geom_angle_site_symmetry_3
_geom_angle_publ_flag
C009 O001 C00J 116.88(12) . . ?
C00D N004 C00K 125.36(13) . . ?
C00D N004 C00S 118.42(14) . . ?
C00S N004 C00K 116.04(14) . . ?
N006 N005 C00F 106.02(13) . . ?
N005 N006 C00H 111.71(13) . . ?
N005 N006 C00T 120.59(16) . . ?
C00H N006 C00T 127.69(16) . . ?
H00A N007 H00B 108.8 . . ?
C00I N007 H00A 110.3 . . ?
C00I N007 H00B 108.7 . . ?
C00C C008 C00A 119.66(13) . . ?
C00R C008 C00A 124.72(14) . . ?
C00R C008 C00C 115.60(14) . . ?
O001 C009 C00I 115.64(13) . . ?
C00C C009 O001 125.38(13) . . ?
C00C C009 C00I 118.91(14) . . ?
C00F C00A C008 128.97(14) . . ?
C00H C00A C008 127.55(14) . . ?
C00H C00A C00F 103.48(13) . . ?
C00I N00B C00R 118.82(15) . . ?
C008 C00C H00C 119.5 . . ?
C009 C00C C008 121.00(14) . . ?
C009 C00C H00C 119.5 . . ?
O002 C00D N004 122.20(15) . . ?
O002 C00D C00G 119.87(15) . . ?
N004 C00D C00G 117.92(14) . . ?
C00G C00E C00J 121.76(14) . . ?
C00O C00E C00G 118.63(15) . . ?
C00O C00E C00J 119.59(15) . . ?
N005 C00F C00A 111.04(14) . . ?
N005 C00F C00K 116.70(14) . . ?
C00A C00F C00K 132.06(14) . . ?
C00E C00G C00D 121.02(14) . . ?
C00M C00G C00D 118.95(14) . . ?
C00M C00G C00E 120.00(15) . . ?
N006 C00H C00A 107.74(14) . . ?
N006 C00H C00N 120.53(15) . . ?
C00A C00H C00N 131.61(16) . . ?
N007 C00I C009 120.63(14) . . ?
N00B C00I N007 118.60(14) . . ?
N00B C00I C009 120.77(15) . . ?
O001 C00J C00E 111.83(13) . . ?
O001 C00J H00J 109.1 . . ?
O001 C00J C00U 105.58(13) . . ?
C00E C00J H00J 109.1 . . ?
C00E C00J C00U 112.11(15) . . ?
C00U C00J H00J 109.1 . . ?
N004 C00K C00F 114.97(13) . . ?
N004 C00K H00D 108.5 . . ?
N004 C00K H00E 108.5 . . ?
C00F C00K H00D 108.5 . . ?
C00F C00K H00E 108.5 . . ?
H00D C00K H00E 107.5 . . ?
C00G C00M H00M 119.4 . . ?
C00Q C00M C00G 121.13(17) . . ?
C00Q C00M H00M 119.4 . . ?
N00L C00N C00H 177.4(2) . . ?
C00E C00O H00O 120.4 . . ?
C00P C00O C00E 119.23(17) . . ?
C00P C00O H00O 120.4 . . ?
F003 C00P C00O 118.55(19) . . ?
F003 C00P C00Q 118.58(18) . . ?
C00Q C00P C00O 122.87(17) . . ?
C00M C00Q H00Q 121.0 . . ?
C00P C00Q C00M 118.06(17) . . ?
C00P C00Q H00Q 121.0 . . ?
C008 C00R H00R 117.6 . . ?
N00B C00R C008 124.80(16) . . ?
N00B C00R H00R 117.6 . . ?
N004 C00S H00F 109.5 . . ?
N004 C00S H00G 109.5 . . ?
N004 C00S H00H 109.5 . . ?
H00F C00S H00G 109.5 . . ?
H00F C00S H00H 109.5 . . ?
H00G C00S H00H 109.5 . . ?
N006 C00T H00I 109.5 . . ?
N006 C00T H00K 109.5 . . ?
N006 C00T H00L 109.5 . . ?
H00I C00T H00K 109.5 . . ?
H00I C00T H00L 109.5 . . ?
H00K C00T H00L 109.5 . . ?
C00J C00U H00N 109.5 . . ?
C00J C00U H00P 109.5 . . ?
C00J C00U H00S 109.5 . . ?
H00N C00U H00P 109.5 . . ?
H00N C00U H00S 109.5 . . ?
H00P C00U H00S 109.5 . . ?

loop_
_geom_bond_atom_site_label_1
_geom_bond_atom_site_label_2
_geom_bond_distance
_geom_bond_site_symmetry_2
_geom_bond_publ_flag
O001 C009 1.3689(18) . ?
O001 C00J 1.4499(19) . ?
O002 C00D 1.2289(19) . ?
F003 C00P 1.356(2) . ?
N004 C00D 1.354(2) . ?
N004 C00K 1.470(2) . ?
N004 C00S 1.464(2) . ?
N005 N006 1.332(2) . ?
N005 C00F 1.342(2) . ?
N006 C00H 1.358(2) . ?
N006 C00T 1.455(2) . ?
N007 H00A 0.8638 . ?
N007 H00B 0.8640 . ?
N007 C00I 1.359(2) . ?
C008 C00A 1.470(2) . ?
C008 C00C 1.398(2) . ?
C008 C00R 1.369(2) . ?
C009 C00C 1.365(2) . ?
C009 C00I 1.408(2) . ?
C00A C00F 1.418(2) . ?
C00A C00H 1.389(2) . ?
N00B C00I 1.324(2) . ?
N00B C00R 1.347(2) . ?
C00C H00C 0.9300 . ?
C00D C00G 1.511(2) . ?
C00E C00G 1.398(2) . ?
C00E C00J 1.515(2) . ?
C00E C00O 1.397(2) . ?
C00F C00K 1.505(2) . ?
C00G C00M 1.386(2) . ?
C00H C00N 1.421(2) . ?
C00J H00J 0.9800 . ?
C00J C00U 1.515(2) . ?
C00K H00D 0.9700 . ?
C00K H00E 0.9700 . ?
N00L C00N 1.143(2) . ?
C00M H00M 0.9300 . ?
C00M C00Q 1.377(3) . ?
C00O H00O 0.9300 . ?
C00O C00P 1.372(3) . ?
C00P C00Q 1.368(3) . ?
C00Q H00Q 0.9300 . ?
C00R H00R 0.9300 . ?
C00S H00F 0.9600 . ?
C00S H00G 0.9600 . ?
C00S H00H 0.9600 . ?
C00T H00I 0.9600 . ?
C00T H00K 0.9600 . ?
C00T H00L 0.9600 . ?
C00U H00N 0.9600 . ?
C00U H00P 0.9600 . ?
C00U H00S 0.9600 . ?

loop_
_geom_torsion_atom_site_label_1
_geom_torsion_atom_site_label_2
_geom_torsion_atom_site_label_3
_geom_torsion_atom_site_label_4
_geom_torsion
_geom_torsion_site_symmetry_1
_geom_torsion_site_symmetry_2
_geom_torsion_site_symmetry_3
_geom_torsion_site_symmetry_4
_geom_torsion_publ_flag
O001 C009 C00C C008 179.85(14) . . . . ?
O001 C009 C00I N007 0.1(2) . . . . ?
O001 C009 C00I N00B -179.61(16) . . . . ?
O002 C00D C00G C00E 68.0(2) . . . . ?
O002 C00D C00G C00M -110.00(19) . . . . ?
F003 C00P C00Q C00M 178.37(18) . . . . ?
N004 C00D C00G C00E -111.05(18) . . . . ?
N004 C00D C00G C00M 71.0(2) . . . . ?
N005 N006 C00H C00A 1.19(18) . . . . ?
N005 N006 C00H C00N -175.21(15) . . . . ?
N005 C00F C00K N004 103.39(16) . . . . ?
N006 N005 C00F C00A -0.48(18) . . . . ?
N006 N005 C00F C00K 174.98(13) . . . . ?
C008 C00A C00F N005 -178.67(14) . . . . ?
C008 C00A C00F C00K 6.8(3) . . . . ?
C008 C00A C00H N006 178.47(14) . . . . ?
C008 C00A C00H C00N -5.7(3) . . . . ?
C009 O001 C00J C00E -71.03(18) . . . . ?
C009 O001 C00J C00U 166.79(15) . . . . ?
C00A C008 C00C C009 -177.69(14) . . . . ?
C00A C008 C00R N00B -179.84(19) . . . . ?
C00A C00F C00K N004 -82.3(2) . . . . ?
C00C C008 C00A C00F 17.3(2) . . . . ?
C00C C008 C00A C00H -162.51(15) . . . . ?
C00C C008 C00R N00B 1.5(3) . . . . ?
C00C C009 C00I N007 -177.01(16) . . . . ?
C00C C009 C00I N00B 3.2(3) . . . . ?
C00D N004 C00K C00F 136.50(15) . . . . ?
C00D C00G C00M C00Q -179.88(17) . . . . ?
C00E C00G C00M C00Q 2.1(3) . . . . ?
C00E C00O C00P F003 -179.14(17) . . . . ?
C00E C00O C00P C00Q 1.2(3) . . . . ?
C00F N005 N006 C00H -0.44(18) . . . . ?
C00F N005 N006 C00T 178.35(16) . . . . ?
C00F C00A C00H N006 -1.36(16) . . . . ?
C00F C00A C00H C00N 174.48(17) . . . . ?
C00G C00E C00J O001 129.39(16) . . . . ?
C00G C00E C00J C00U -112.25(18) . . . . ?
C00G C00E C00O C00P 1.2(3) . . . . ?
C00G C00M C00Q C00P 0.3(3) . . . . ?
C00H C00A C00F N005 1.16(17) . . . . ?
C00H C00A C00F C00K -173.38(16) . . . . ?
C00I C009 C00C C008 -3.3(2) . . . . ?
C00I N00B C00R C008 -1.6(4) . . . . ?
C00J O001 C009 C00C -0.2(2) . . . . ?
C00J O001 C009 C00I -177.16(14) . . . . ?
C00J C00E C00G C00D -2.6(2) . . . . ?
C00J C00E C00G C00M 175.39(15) . . . . ?
C00J C00E C00O C00P -177.06(16) . . . . ?
C00K N004 C00D O002 176.86(15) . . . . ?
C00K N004 C00D C00G -4.1(2) . . . . ?
C00O C00E C00G C00D 179.18(14) . . . . ?
C00O C00E C00G C00M -2.9(2) . . . . ?
C00O C00E C00J O001 -52.4(2) . . . . ?
C00O C00E C00J C00U 66.0(2) . . . . ?
C00O C00P C00Q C00M -2.0(3) . . . . ?
C00R C008 C00A C00F -161.32(18) . . . . ?
C00R C008 C00A C00H 18.9(3) . . . . ?
C00R C008 C00C C009 1.0(2) . . . . ?
C00R N00B C00I N007 179.4(2) . . . . ?
C00R N00B C00I C009 -0.8(3) . . . . ?
C00S N004 C00D O002 1.9(2) . . . . ?
C00S N004 C00D C00G -179.11(14) . . . . ?
C00S N004 C00K C00F -48.41(19) . . . . ?
C00T N006 C00H C00A -177.49(17) . . . . ?
C00T N006 C00H C00N 6.1(3) . . . . ?
